data_1519208
loop_
_publ_author_name
'Coles, Simon J.'
'Hursthouse, Michael B.'
'Ward, Suzanna C.'
'Threlfall, Terry L.'

_publ_section_title
;
 4-Amino-benzenesulfonamide
;
_journal_name_full 'Crystal Structure Report Archive'
_journal_page_first 170
_journal_year 1999
_chemical_formula_sum 'C6 H8 N2 O2 S'
_chemical_formula_weight 172.20
_space_group_IT_number 61
_symmetry_cell_setting orthorhombic
_symmetry_space_group_name_Hall '-P 2ac 2ab'
_symmetry_space_group_name_H-M 'P b c a'
_atom_sites_solution_hydrogens geom
_atom_sites_solution_primary direct
_atom_sites_solution_secondary difmap
_cell_angle_alpha 90.00
_cell_angle_beta 90.00
_cell_angle_gamma 90.00
_cell_formula_units_Z 8
_cell_length_a 14.600(3)
_cell_length_b 5.5720(10)
_cell_length_c 18.483(4)
_cell_measurement_temperature 150(2)
_cell_measurement_theta_max 27.45
_cell_measurement_theta_min 2.2
_cell_volume 1503.6(5)
_computing_cell_refinement 'DENZO & COLLECT'
_computing_data_collection 'DENZO (Otwinowski & Minor, 1997) & COLLECT (Hooft, 1998)'
_computing_data_reduction 'DENZO & COLLECT'
_computing_structure_refinement 'SHELXL-97 (Sheldrick, 1997)'
_computing_structure_solution 'SHELXS-97 (Sheldrick, 1990)'
_diffrn_ambient_temperature 150(2)
_diffrn_detector_area_resol_mean 9.091
_diffrn_measured_fraction_theta_full 0.850
_diffrn_measured_fraction_theta_max 0.850
_diffrn_measurement_device_type 'Nonius KappaCCD'
_diffrn_measurement_method '\f and \w scans'
_diffrn_radiation_monochromator graphite
_diffrn_radiation_source 'Nonius FR591 rotating anode'
_diffrn_radiation_type MoK\a
_diffrn_radiation_wavelength 0.71073
_diffrn_reflns_av_R_equivalents 0.0407
_diffrn_reflns_av_sigmaI/netI 0.0292
_diffrn_reflns_limit_h_max 18
_diffrn_reflns_limit_h_min -18
_diffrn_reflns_limit_k_max 7
_diffrn_reflns_limit_k_min -6
_diffrn_reflns_limit_l_max 23
_diffrn_reflns_limit_l_min -23
_diffrn_reflns_number 16096
_diffrn_reflns_theta_full 27.45
_diffrn_reflns_theta_max 27.45
_diffrn_reflns_theta_min 2.20
_exptl_absorpt_coefficient_mu 0.378
_exptl_absorpt_correction_T_max 0.927
_exptl_absorpt_correction_T_min 0.927
_exptl_absorpt_correction_type multi-scan
_exptl_crystal_colour colourless
_exptl_crystal_density_diffrn 1.521
_exptl_crystal_density_method 'not measured'
_exptl_crystal_description block
_exptl_crystal_F_000 720
_exptl_crystal_size_max 0.2
_exptl_crystal_size_mid 0.2
_exptl_crystal_size_min 0.2
_refine_diff_density_max 0.271
_refine_diff_density_min -0.522
_refine_diff_density_rms 0.064
_refine_ls_extinction_method none
_refine_ls_goodness_of_fit_ref 1.014
_refine_ls_hydrogen_treatment mixed
_refine_ls_matrix_type full
_refine_ls_number_parameters 132
_refine_ls_number_reflns 1707
_refine_ls_number_restraints 0
_refine_ls_restrained_S_all 1.014
_refine_ls_R_factor_all 0.0426
_refine_ls_R_factor_gt 0.0339
_refine_ls_shift/su_max 0.001
_refine_ls_shift/su_mean 0.000
_refine_ls_structure_factor_coef Fsqd
_refine_ls_weighting_scheme 'calc w=1/[\s^2^(Fo^2^)+(0.0545P)^2^+0.7425P] where P=(Fo^2^+2Fc^2^)/3'
_refine_ls_wR_factor_gt 0.0892
_refine_ls_wR_factor_ref 0.0949
_reflns_number_gt 1433
_reflns_number_total 1707
_reflns_threshold_expression >2sigma(I)
_cod_data_source_file eCrystal-170.cif
_cod_data_source_block 99scw102
_cod_depositor_comments
;
Citation :
Coles, Simon J. and Hursthouse, Michael B. and Ward, Suzanna C and 
Threlfall, Terry L (1999) 
University of Southampton, Crystal Structure Report Archive. 
(doi:10.5258/ecrystals/170)

More at:
http://ecrystals.chem.soton.ac.uk/170/
;
_cod_original_sg_symbol_H-M Pbca
_cod_database_code 1519208

loop_
_symmetry_equiv_pos_as_xyz
'x, y, z'
'-x+1/2, -y, z+1/2'
'-x, y+1/2, -z+1/2'
'x+1/2, -y+1/2, -z'
'-x, -y, -z'
'x-1/2, y, -z-1/2'
'x, -y-1/2, z-1/2'
'-x-1/2, y-1/2, z'

loop_
_atom_site_label
_atom_site_type_symbol
_atom_site_fract_x
_atom_site_fract_y
_atom_site_fract_z
_atom_site_U_iso_or_equiv
_atom_site_adp_type
_atom_site_occupancy
_atom_site_calc_flag
_atom_site_refinement_flags
_atom_site_disorder_assembly
_atom_site_disorder_group
S1 S 0.89586(2) 0.24460(6) 0.559853(19) 0.01707(15) Uani 1 d . . .
O1 O 0.84401(7) 0.0292(2) 0.54526(6) 0.0232(3) Uani 1 d . . .
O2 O 0.99238(8) 0.24536(18) 0.54362(6) 0.0228(3) Uani 1 d . . .
N1 N 0.86626(11) 0.4447(3) 0.87305(8) 0.0310(3) Uani 1 d . . .
N2 N 0.85182(9) 0.4557(3) 0.51079(8) 0.0222(3) Uani 1 d . . .
C1 C 0.87324(10) 0.3980(3) 0.80029(8) 0.0208(3) Uani 1 d . . .
C2 C 0.83427(10) 0.1912(3) 0.77074(9) 0.0216(3) Uani 1 d . . .
C3 C 0.83820(10) 0.1471(3) 0.69715(8) 0.0195(3) Uani 1 d . . .
C4 C 0.88193(10) 0.3102(3) 0.65189(8) 0.0176(3) Uani 1 d . . .
C5 C 0.92073(10) 0.5191(3) 0.68042(9) 0.0206(3) Uani 1 d . . .
C6 C 0.91590(10) 0.5631(3) 0.75358(9) 0.0213(3) Uani 1 d . . .
H1A H 0.8446(16) 0.322(4) 0.8991(14) 0.047(6) Uiso 1 d . . .
H1B H 0.9045(15) 0.548(4) 0.8898(13) 0.042(6) Uiso 1 d . . .
H2A H 0.7909(15) 0.492(3) 0.5222(12) 0.036(5) Uiso 1 d . . .
H2B H 0.8860(16) 0.572(4) 0.5066(13) 0.040(6) Uiso 1 d . . .
H2 H 0.8052(13) 0.077(4) 0.8032(11) 0.029(5) Uiso 1 d . . .
H3 H 0.8125(13) 0.004(3) 0.6771(10) 0.022(4) Uiso 1 d . . .
H5 H 0.9503(12) 0.637(3) 0.6496(10) 0.023(4) Uiso 1 d . . .
H6 H 0.9414(12) 0.706(4) 0.7725(11) 0.027(5) Uiso 1 d . . .

loop_
_atom_site_aniso_label
_atom_site_aniso_U_11
_atom_site_aniso_U_22
_atom_site_aniso_U_33
_atom_site_aniso_U_23
_atom_site_aniso_U_13
_atom_site_aniso_U_12
S1 0.0154(2) 0.0185(2) 0.0173(2) -0.00077(12) 0.00051(12) 0.00039(12)
O1 0.0240(6) 0.0225(6) 0.0232(6) -0.0043(4) -0.0009(4) -0.0033(4)
O2 0.0164(6) 0.0267(6) 0.0252(6) 0.0005(4) 0.0032(4) 0.0027(4)
N1 0.0346(8) 0.0382(9) 0.0202(7) -0.0038(6) -0.0017(6) -0.0079(7)
N2 0.0204(7) 0.0242(7) 0.0222(7) 0.0046(6) -0.0008(5) 0.0018(5)
C1 0.0167(7) 0.0260(8) 0.0196(8) -0.0013(6) -0.0027(5) 0.0025(6)
C2 0.0188(7) 0.0244(8) 0.0218(8) 0.0028(6) 0.0006(6) -0.0029(6)
C3 0.0176(7) 0.0179(8) 0.0229(8) -0.0015(6) -0.0012(5) -0.0025(6)
C4 0.0154(6) 0.0205(7) 0.0169(7) -0.0011(6) -0.0002(5) 0.0015(5)
C5 0.0194(7) 0.0185(7) 0.0239(8) 0.0014(6) -0.0005(6) -0.0011(6)
C6 0.0216(7) 0.0190(7) 0.0233(8) -0.0032(6) -0.0032(6) -0.0005(6)

loop_
_atom_type_symbol
_atom_type_description
_atom_type_scat_dispersion_real
_atom_type_scat_dispersion_imag
_atom_type_scat_source
C C 0.0033 0.0016 'International Tables Vol C Tables 4.2.6.8 and 6.1.1.4'
H H 0.0000 0.0000 'International Tables Vol C Tables 4.2.6.8 and 6.1.1.4'
N N 0.0061 0.0033 'International Tables Vol C Tables 4.2.6.8 and 6.1.1.4'
O O 0.0106 0.0060 'International Tables Vol C Tables 4.2.6.8 and 6.1.1.4'
S S 0.1246 0.1234 'International Tables Vol C Tables 4.2.6.8 and 6.1.1.4'

loop_
_geom_angle_atom_site_label_1
_geom_angle_atom_site_label_2
_geom_angle_atom_site_label_3
_geom_angle
_geom_angle_site_symmetry_1
_geom_angle_site_symmetry_3
O2 S1 O1 118.43(7) . .
O2 S1 N2 105.65(7) . .
O1 S1 N2 106.93(7) . .
O2 S1 C4 108.37(7) . .
O1 S1 C4 107.09(7) . .
N2 S1 C4 110.25(7) . .
N1 C1 C2 120.61(15) . .
N1 C1 C6 120.64(15) . .
C2 C1 C6 118.68(14) . .
C3 C2 C1 120.95(15) . .
C2 C3 C4 119.62(14) . .
C3 C4 C5 120.23(14) . .
C3 C4 S1 120.06(12) . .
C5 C4 S1 119.55(12) . .
C6 C5 C4 119.88(14) . .
C5 C6 C1 120.61(14) . .

loop_
_geom_bond_atom_site_label_1
_geom_bond_atom_site_label_2
_geom_bond_distance
_geom_bond_site_symmetry_2
S1 O2 1.4407(12) .
S1 O1 1.4446(11) .
S1 N2 1.6185(14) .
S1 C4 1.7518(15) .
N1 C1 1.374(2) .
C1 C2 1.396(2) .
C1 C6 1.407(2) .
C2 C3 1.383(2) .
C3 C4 1.391(2) .
C4 C5 1.398(2) .
C5 C6 1.376(2) .
